data_7023846
loop_
_publ_author_name
'Hameury, Sophie'
'Kayser, Laure'
'Pattacini, Roberto'
'Rogez, Guillaume'
'Wernsdorfer, Wolfgang'
'Braunstein, Pierre'

_publ_section_title
;
 Synthesis of cubane-type Ni(II) complexes from pyridyl-alcohol ligands;
 their single-molecule magnet behaviour.
;
_journal_issue 14
_journal_name_full 'Dalton transactions (Cambridge, England : 2003)'
_journal_page_first 5013
_journal_page_last 5024
_journal_paper_doi 10.1039/c3dt32869d
_journal_volume 42
_journal_year 2013
_chemical_formula_moiety 'C36 H52 Cl8 N4 Ni4 O4'
_chemical_formula_sum 'C36 H52 Cl8 N4 Ni4 O4'
_chemical_formula_weight 1123.26
_chemical_name_systematic
;
?
;
_space_group_IT_number 88
_symmetry_cell_setting tetragonal
_symmetry_Int_Tables_number 88
_symmetry_space_group_name_Hall '-I 4ad'
_symmetry_space_group_name_H-M 'I 41/a :2'
_atom_sites_solution_hydrogens geom
_atom_sites_solution_primary direct
_atom_sites_solution_secondary difmap
_audit_creation_method SHELXL-97
_cell_angle_alpha 90.00
_cell_angle_beta 90.00
_cell_angle_gamma 90.00
_cell_formula_units_Z 4
_cell_length_a 17.4746(11)
_cell_length_b 17.4746(11)
_cell_length_c 19.6937(16)
_cell_measurement_reflns_used 3056
_cell_measurement_temperature 173(2)
_cell_measurement_theta_max 27.103
_cell_measurement_theta_min 0.998
_cell_volume 6013.7(7)
_computing_cell_refinement 'HKL Scalepack (Otwinowski & Minor 1997)'
_computing_data_reduction 'HKL Denzo and Scalepack (Otwinowski & Minor 1997)'
_computing_molecular_graphics ORTEP-3
_computing_publication_material PLATON
_computing_structure_refinement 'SHELXL-97 (Sheldrick, 1997)'
_computing_structure_solution 'SHELXS-97 (Sheldrick, 1997)'
_diffrn_ambient_temperature 173(2)
_diffrn_detector_area_resol_mean 9
_diffrn_measured_fraction_theta_full 0.999
_diffrn_measured_fraction_theta_max 0.999
_diffrn_measurement_device_type KappaCCD
_diffrn_measurement_method CCD
_diffrn_radiation_monochromator graphite
_diffrn_radiation_source 'fine-focus sealed tube'
_diffrn_radiation_type MoK\a
_diffrn_radiation_wavelength 0.71073
_diffrn_reflns_av_R_equivalents 0.0383
_diffrn_reflns_av_sigmaI/netI 0.0803
_diffrn_reflns_limit_h_max 22
_diffrn_reflns_limit_h_min -22
_diffrn_reflns_limit_k_max 15
_diffrn_reflns_limit_k_min -15
_diffrn_reflns_limit_l_max 16
_diffrn_reflns_limit_l_min -25
_diffrn_reflns_number 5497
_diffrn_reflns_theta_full 27.07
_diffrn_reflns_theta_max 27.07
_diffrn_reflns_theta_min 1.56
_exptl_absorpt_coefficient_mu 1.620
_exptl_absorpt_correction_type none
_exptl_crystal_colour green
_exptl_crystal_density_diffrn 1.241
_exptl_crystal_density_method 'not measured'
_exptl_crystal_description prism
_exptl_crystal_F_000 2304
_exptl_crystal_size_max 0.1
_exptl_crystal_size_mid 0.1
_exptl_crystal_size_min 0.07
_platon_squeeze_details
;
solvent accessible volume: 1980.1 A3,
elecron count/cell: 1332
;
_refine_diff_density_max 0.493
_refine_diff_density_min -0.570
_refine_diff_density_rms 0.114
_refine_ls_extinction_method none
_refine_ls_goodness_of_fit_ref 0.961
_refine_ls_hydrogen_treatment mixed
_refine_ls_matrix_type full
_refine_ls_number_parameters 133
_refine_ls_number_reflns 3312
_refine_ls_number_restraints 0
_refine_ls_restrained_S_all 0.961
_refine_ls_R_factor_all 0.1021
_refine_ls_R_factor_gt 0.0555
_refine_ls_shift/su_max 0.001
_refine_ls_shift/su_mean 0.000
_refine_ls_structure_factor_coef Fsqd
_refine_ls_weighting_details 'calc w=1/[\s^2^(Fo^2^)+(0.0800P)^2^+0.0000P] where P=(Fo^2^+2Fc^2^)/3'
_refine_ls_weighting_scheme calc
_refine_ls_wR_factor_gt 0.1402
_refine_ls_wR_factor_ref 0.1534
_reflns_number_gt 1782
_reflns_number_total 3312
_reflns_threshold_expression >2sigma(I)
_cod_data_source_file c3dt32869d.txt
_cod_data_source_block compound3
_cod_original_sg_symbol_H-M 'I 41/a'
_cod_database_code 7023846

loop_
_symmetry_equiv_pos_as_xyz
'x, y, z'
'-x, -y+1/2, z'
'-y+3/4, x+1/4, z+1/4'
'y+1/4, -x+1/4, z+1/4'
'x+1/2, y+1/2, z+1/2'
'-x+1/2, -y+1, z+1/2'
'-y+5/4, x+3/4, z+3/4'
'y+3/4, -x+3/4, z+3/4'
'-x, -y, -z'
'x, y-1/2, -z'
'y-3/4, -x-1/4, -z-1/4'
'-y-1/4, x-1/4, -z-1/4'
'-x+1/2, -y+1/2, -z+1/2'
'x+1/2, y, -z+1/2'
'y-1/4, -x+1/4, -z+1/4'
'-y+1/4, x+1/4, -z+1/4'

loop_
_atom_site_label
_atom_site_type_symbol
_atom_site_fract_x
_atom_site_fract_y
_atom_site_fract_z
_atom_site_U_iso_or_equiv
_atom_site_adp_type
_atom_site_occupancy
_atom_site_symmetry_multiplicity
_atom_site_calc_flag
_atom_site_refinement_flags
Ni1 Ni 0.96356(3) 0.15260(3) 0.68721(3) 0.0358(2) Uani 1 1 d .
O1 O 0.85438(16) 0.10909(17) 0.67497(16) 0.0385(7) Uani 1 1 d .
N1 N 0.95358(19) 0.1509(2) 0.79083(18) 0.0406(9) Uani 1 1 d .
Cl1 Cl 1.02717(6) 0.03396(6) 0.68300(6) 0.0431(3) Uani 1 1 d .
Cl2 Cl 0.96679(6) 0.16237(6) 0.56419(6) 0.0443(3) Uani 1 1 d .
C1 C 0.8022(2) 0.0956(3) 0.7332(2) 0.0436(11) Uani 1 1 d .
C2 C 0.7210(2) 0.0958(3) 0.7052(3) 0.0582(14) Uani 1 1 d .
H2A H 0.7077 0.1467 0.6909 0.087 Uiso 1 1 calc R
H2B H 0.6861 0.0794 0.7399 0.087 Uiso 1 1 calc R
H2C H 0.7179 0.0616 0.6671 0.087 Uiso 1 1 calc R
C3 C 0.8124(3) 0.1594(3) 0.7839(2) 0.0495(12) Uani 1 1 d .
H3A H 0.8102 0.2078 0.7600 0.059 Uiso 1 1 calc R
H3B H 0.7697 0.1581 0.8155 0.059 Uiso 1 1 calc R
C4 C 0.8233(3) 0.0165(3) 0.7611(3) 0.0579(14) Uani 1 1 d .
H4A H 0.8113 -0.0219 0.7278 0.087 Uiso 1 1 calc R
H4B H 0.7946 0.0067 0.8018 0.087 Uiso 1 1 calc R
H4C H 0.8770 0.0150 0.7711 0.087 Uiso 1 1 calc R
C5 C 0.8857(3) 0.1566(3) 0.8241(2) 0.0455(12) Uani 1 1 d .
C6 C 0.8841(3) 0.1578(3) 0.8946(3) 0.0611(14) Uani 1 1 d .
H6 H 0.8377 0.1628 0.9172 0.073 Uiso 1 1 calc R
C7 C 0.9522(4) 0.1513(4) 0.9317(3) 0.0824(19) Uani 1 1 d .
H7 H 0.9514 0.1502 0.9789 0.099 Uiso 1 1 calc R
C8 C 1.0193(3) 0.1469(3) 0.8972(3) 0.0746(17) Uani 1 1 d .
H8 H 1.0656 0.1445 0.9204 0.089 Uiso 1 1 calc R
C9 C 1.0174(3) 0.1459(3) 0.8271(3) 0.0551(13) Uani 1 1 d .
H9 H 1.0636 0.1415 0.8040 0.066 Uiso 1 1 calc R
H1O H 0.827(3) 0.134(3) 0.648(3) 0.09(2) Uiso 1 1 d .

loop_
_atom_site_aniso_label
_atom_site_aniso_U_11
_atom_site_aniso_U_22
_atom_site_aniso_U_33
_atom_site_aniso_U_23
_atom_site_aniso_U_13
_atom_site_aniso_U_12
Ni1 0.0313(3) 0.0392(3) 0.0370(4) -0.0015(3) 0.0007(2) 0.0023(2)
O1 0.0297(15) 0.0404(17) 0.045(2) -0.0018(15) 0.0048(15) 0.0007(14)
N1 0.037(2) 0.050(2) 0.035(2) -0.0028(17) 0.0050(17) 0.0090(17)
Cl1 0.0442(6) 0.0400(6) 0.0452(7) 0.0038(5) 0.0032(5) 0.0052(5)
Cl2 0.0421(6) 0.0409(6) 0.0497(7) 0.0035(5) 0.0024(5) 0.0001(5)
C1 0.039(2) 0.041(3) 0.051(3) 0.003(2) 0.006(2) -0.002(2)
C2 0.037(3) 0.059(3) 0.078(4) -0.001(3) 0.008(3) -0.003(2)
C3 0.050(3) 0.043(3) 0.055(3) 0.004(2) 0.016(2) 0.005(2)
C4 0.061(3) 0.051(3) 0.061(3) 0.011(3) 0.014(3) 0.003(3)
C5 0.050(3) 0.039(2) 0.048(3) 0.000(2) 0.004(2) 0.008(2)
C6 0.058(3) 0.070(4) 0.055(4) 0.001(3) 0.011(3) 0.005(3)
C7 0.097(5) 0.101(5) 0.049(4) 0.001(3) 0.007(4) 0.009(4)
C8 0.066(4) 0.108(5) 0.050(4) -0.002(3) -0.009(3) 0.006(3)
C9 0.051(3) 0.065(3) 0.049(3) -0.002(3) -0.008(3) 0.010(2)

loop_
_atom_type_symbol
_atom_type_description
_atom_type_scat_dispersion_real
_atom_type_scat_dispersion_imag
_atom_type_scat_source
Ni Ni 0.3393 1.1124 'International Tables Vol C Tables 4.2.6.8 and 6.1.1.4'
O O 0.0106 0.0060 'International Tables Vol C Tables 4.2.6.8 and 6.1.1.4'
N N 0.0061 0.0033 'International Tables Vol C Tables 4.2.6.8 and 6.1.1.4'
Cl Cl 0.1484 0.1585 'International Tables Vol C Tables 4.2.6.8 and 6.1.1.4'
C C 0.0033 0.0016 'International Tables Vol C Tables 4.2.6.8 and 6.1.1.4'
H H 0.0000 0.0000 'International Tables Vol C Tables 4.2.6.8 and 6.1.1.4'

loop_
_geom_angle_atom_site_label_1
_geom_angle_atom_site_label_2
_geom_angle_atom_site_label_3
_geom_angle
_geom_angle_site_symmetry_1
_geom_angle_site_symmetry_3
N1 Ni1 O1 91.84(13) . .
N1 Ni1 Cl1 93.57(10) . .
O1 Ni1 Cl1 96.19(9) . .
N1 Ni1 Cl2 175.24(10) . .
O1 Ni1 Cl2 86.04(9) . .
Cl1 Ni1 Cl2 90.90(4) . .
N1 Ni1 Cl2 95.38(11) . 16_646
O1 Ni1 Cl2 170.75(10) . 16_646
Cl1 Ni1 Cl2 89.14(4) . 16_646
Cl2 Ni1 Cl2 86.32(4) . 16_646
N1 Ni1 Cl2 89.66(10) . 15_666
O1 Ni1 Cl2 90.25(9) . 15_666
Cl1 Ni1 Cl2 172.70(4) . 15_666
Cl2 Ni1 Cl2 86.09(4) . 15_666
Cl2 Ni1 Cl2 84.04(4) 16_646 15_666
C1 O1 Ni1 122.4(3) . .
C1 O1 H1O 103(4) . .
Ni1 O1 H1O 115(4) . .
C9 N1 C5 118.6(4) . .
C9 N1 Ni1 117.8(3) . .
C5 N1 Ni1 123.6(3) . .
Ni1 Cl2 Ni1 93.62(4) . 15_666
Ni1 Cl2 Ni1 93.36(4) . 16_646
Ni1 Cl2 Ni1 95.95(4) 15_666 16_646
O1 C1 C3 108.8(3) . .
O1 C1 C2 107.1(4) . .
C3 C1 C2 110.4(4) . .
O1 C1 C4 105.8(4) . .
C3 C1 C4 113.6(4) . .
C2 C1 C4 110.9(4) . .
C1 C2 H2A 109.5 . .
C1 C2 H2B 109.5 . .
H2A C2 H2B 109.5 . .
C1 C2 H2C 109.5 . .
H2A C2 H2C 109.5 . .
H2B C2 H2C 109.5 . .
C5 C3 C1 115.1(4) . .
C5 C3 H3A 108.5 . .
C1 C3 H3A 108.5 . .
C5 C3 H3B 108.5 . .
C1 C3 H3B 108.5 . .
H3A C3 H3B 107.5 . .
C1 C4 H4A 109.5 . .
C1 C4 H4B 109.5 . .
H4A C4 H4B 109.5 . .
C1 C4 H4C 109.5 . .
H4A C4 H4C 109.5 . .
H4B C4 H4C 109.5 . .
N1 C5 C6 120.1(4) . .
N1 C5 C3 119.4(4) . .
C6 C5 C3 120.4(4) . .
C5 C6 C7 120.2(5) . .
C5 C6 H6 119.9 . .
C7 C6 H6 119.9 . .
C8 C7 C6 118.6(6) . .
C8 C7 H7 120.7 . .
C6 C7 H7 120.7 . .
C7 C8 C9 118.7(5) . .
C7 C8 H8 120.7 . .
C9 C8 H8 120.7 . .
N1 C9 C8 123.9(5) . .
N1 C9 H9 118.1 . .
C8 C9 H9 118.1 . .

loop_
_geom_bond_atom_site_label_1
_geom_bond_atom_site_label_2
_geom_bond_distance
_geom_bond_site_symmetry_2
Ni1 N1 2.048(4) .
Ni1 O1 2.068(3) .
Ni1 Cl1 2.3537(12) .
Ni1 Cl2 2.4294(13) .
Ni1 Cl2 2.4413(12) 16_646
Ni1 Cl2 2.4516(12) 15_666
O1 C1 1.484(5) .
O1 H1O 0.83(5) .
N1 C9 1.328(6) .
N1 C5 1.358(5) .
Cl2 Ni1 2.4413(12) 15_666
Cl2 Ni1 2.4516(12) 16_646
C1 C3 1.508(6) .
C1 C2 1.522(6) .
C1 C4 1.534(6) .
C2 H2A 0.9600 .
C2 H2B 0.9600 .
C2 H2C 0.9600 .
C3 C5 1.508(6) .
C3 H3A 0.9700 .
C3 H3B 0.9700 .
C4 H4A 0.9600 .
C4 H4B 0.9600 .
C4 H4C 0.9600 .
C5 C6 1.388(6) .
C6 C7 1.401(8) .
C6 H6 0.9300 .
C7 C8 1.356(8) .
C7 H7 0.9300 .
C8 C9 1.382(7) .
C8 H8 0.9300 .
C9 H9 0.9300 .

loop_
_platon_squeeze_void_nr
_platon_squeeze_void_average_x
_platon_squeeze_void_average_y
_platon_squeeze_void_average_z
_platon_squeeze_void_volume
_platon_squeeze_void_count_electrons
_platon_squeeze_void_content
1 -0.012 -0.002 -0.003 1977 1332 ' '
